data_7025307
loop_
_publ_author_name
'Wong, Yee-Lok'
'Tong, Lok H.'
'Dilworth, Jonathan R.'
'Ng, Dennis K. P.'
'Lee, Hung Kay'

_publ_section_title
;
 New dioxo-molybdenum(VI) and -tungsten(VI) complexes with N-capped
 tripodal N&#x2082;O&#x2082; tetradentate ligands: synthesis, structures
 and catalytic activities towards olefin epoxidation.
;
_journal_issue 19
_journal_name_full 'Dalton transactions (Cambridge, England : 2003)'
_journal_page_first 4602
_journal_page_last 4611
_journal_paper_doi 10.1039/b926864b
_journal_volume 39
_journal_year 2010
_chemical_formula_sum 'C28 H34 Mo N2 O4'
_chemical_formula_weight 558.51
_chemical_name_systematic
;
?
;
_space_group_IT_number 14
_symmetry_cell_setting monoclinic
_symmetry_space_group_name_Hall '-P 2yn'
_symmetry_space_group_name_H-M 'P 1 21/n 1'
_atom_sites_solution_hydrogens geom
_atom_sites_solution_primary direct
_atom_sites_solution_secondary difmap
_audit_creation_method SHELXL-97
_cell_angle_alpha 90.00
_cell_angle_beta 90.00(3)
_cell_angle_gamma 90.00
_cell_formula_units_Z 4
_cell_length_a 8.5617(17)
_cell_length_b 14.180(3)
_cell_length_c 25.984(5)
_cell_measurement_temperature 293(2)
_cell_volume 3154.6(11)
_computing_cell_refinement 'BioteX software MSC 1995'
_computing_data_collection 'RAXIS-IIC Rigaku'
_computing_data_reduction 'BioteX software MSC 1995'
_computing_molecular_graphics 'SHELXTL Vers. 6.10 (Sheldrick, 2000)'
_computing_publication_material 'SHELXS-97 (Sheldrick, 1997)'
_computing_structure_refinement 'SHELXL-97 (Sheldrick, 2008)'
_computing_structure_solution 'SHELXS-97 (Sheldrick, 2008)'
_diffrn_ambient_temperature 293(2)
_diffrn_measured_fraction_theta_full 0.735
_diffrn_measured_fraction_theta_max 0.735
_diffrn_measurement_device_type 'Rigaku RAXIS-IIC imaging plate'
_diffrn_measurement_method 'phi oscillation method'
_diffrn_radiation_monochromator graphite
_diffrn_radiation_source 'rotating anode'
_diffrn_radiation_type MoK\a
_diffrn_radiation_wavelength 0.71073
_diffrn_reflns_av_R_equivalents 0.0653
_diffrn_reflns_av_sigmaI/netI 0.0866
_diffrn_reflns_limit_h_max 10
_diffrn_reflns_limit_h_min -10
_diffrn_reflns_limit_k_max 0
_diffrn_reflns_limit_k_min -16
_diffrn_reflns_limit_l_max 30
_diffrn_reflns_limit_l_min -30
_diffrn_reflns_number 6273
_diffrn_reflns_theta_full 24.98
_diffrn_reflns_theta_max 24.98
_diffrn_reflns_theta_min 2.50
_exptl_absorpt_coefficient_mu 0.445
_exptl_absorpt_correction_T_max 1.426
_exptl_absorpt_correction_T_min 0.734
_exptl_absorpt_correction_type multi-scan
_exptl_absorpt_process_details 'ABSCOR program, Higashi, 1995'
_exptl_crystal_colour yellow
_exptl_crystal_density_diffrn 1.176
_exptl_crystal_density_method 'not measured'
_exptl_crystal_description block
_exptl_crystal_F_000 1160
_exptl_crystal_size_max 0.3
_exptl_crystal_size_mid 0.2
_exptl_crystal_size_min 0.2
_platon_squeeze_details
;
;
_refine_diff_density_max 0.620
_refine_diff_density_min -0.666
_refine_diff_density_rms 0.092
_refine_ls_extinction_coef 0.0112(15)
_refine_ls_extinction_expression Fc^*^=kFc[1+0.001xFc^2^\l^3^/sin(2\q)]^-1/4^
_refine_ls_extinction_method SHELXL
_refine_ls_goodness_of_fit_ref 1.107
_refine_ls_hydrogen_treatment riding
_refine_ls_matrix_type full
_refine_ls_number_parameters 317
_refine_ls_number_reflns 4078
_refine_ls_number_restraints 0
_refine_ls_restrained_S_all 1.107
_refine_ls_R_factor_all 0.1146
_refine_ls_R_factor_gt 0.0932
_refine_ls_shift/su_max 0.003
_refine_ls_shift/su_mean 0.000
_refine_ls_structure_factor_coef Fsqd
_refine_ls_weighting_details 'calc w=1/[\s^2^(Fo^2^)+(0.0825P)^2^+13.4749P] where P=(Fo^2^+2Fc^2^)/3'
_refine_ls_weighting_scheme calc
_refine_ls_wR_factor_gt 0.2327
_refine_ls_wR_factor_ref 0.2454
_reflns_number_gt 3218
_reflns_number_total 4078
_reflns_threshold_expression >2sigma(I)
_cod_data_source_file b926864b.txt
_cod_data_source_block Ylwmo1
_cod_depositor_comments
;
The following automatic conversions were performed:

'_symmetry_cell_setting' value 'Monoclinic' changed to 'monoclinic'
according to /home/saulius/struct/CIF-dictionaries/cif_core.dic
dictionary named 'cif_core.dic' version 2.4.2 from 2011-04-26.

Automatic conversion script
Id: cif_fix_values 1891 2012-01-12 08:04:46Z andrius 
;
_cod_original_cell_volume 3154.5(11)
_cod_original_sg_symbol_H-M P2(1)/n
_cod_database_code 7025307

loop_
_symmetry_equiv_pos_as_xyz
'x, y, z'
'-x+1/2, y+1/2, -z+1/2'
'-x, -y, -z'
'x-1/2, -y-1/2, z-1/2'

loop_
_atom_site_label
_atom_site_type_symbol
_atom_site_fract_x
_atom_site_fract_y
_atom_site_fract_z
_atom_site_U_iso_or_equiv
_atom_site_adp_type
_atom_site_occupancy
_atom_site_symmetry_multiplicity
_atom_site_calc_flag
_atom_site_refinement_flags
Mo1 Mo -0.00442(9) 0.81116(7) 0.23690(4) 0.0750(5) Uani 1 1 d .
N1 N 0.0350(9) 0.9616(6) 0.2713(3) 0.080(2) Uani 1 1 d .
N2 N -0.2500(9) 0.8838(6) 0.2542(3) 0.073(2) Uani 1 1 d .
O1 O -0.0490(7) 0.7837(5) 0.3092(3) 0.0726(18) Uani 1 1 d .
O2 O -0.0258(7) 0.8802(5) 0.1713(3) 0.081(2) Uani 1 1 d .
O3 O -0.0788(8) 0.7087(5) 0.2142(3) 0.087(2) Uani 1 1 d .
O4 O 0.1929(7) 0.8025(5) 0.2368(3) 0.084(2) Uani 1 1 d .
C1 C -0.1705(11) 0.7315(8) 0.3300(4) 0.075(3) Uani 1 1 d .
C2 C -0.3224(11) 0.7428(8) 0.3104(4) 0.076(3) Uani 1 1 d .
C3 C -0.4416(12) 0.6905(10) 0.3319(5) 0.102(4) Uani 1 1 d .
H3B H -0.5435 0.7001 0.3208 0.122 Uiso 1 1 calc R
C4 C -0.4130(15) 0.6241(11) 0.3697(6) 0.109(4) Uani 1 1 d .
H4B H -0.4916 0.5834 0.3805 0.131 Uiso 1 1 calc R
C5 C -0.2675(12) 0.6194(9) 0.3907(5) 0.091(3) Uani 1 1 d .
H5A H -0.2518 0.5799 0.4188 0.109 Uiso 1 1 calc R
C6 C -0.1407(11) 0.6712(8) 0.3720(4) 0.077(3) Uani 1 1 d .
C7 C 0.0212(12) 0.6629(8) 0.3951(5) 0.085(3) Uani 1 1 d .
C8 C 0.1348(13) 0.6228(11) 0.3536(6) 0.118(5) Uani 1 1 d .
H8A H 0.1383 0.6649 0.3247 0.178 Uiso 1 1 calc R
H8B H 0.0987 0.5620 0.3425 0.178 Uiso 1 1 calc R
H8C H 0.2375 0.6169 0.3681 0.178 Uiso 1 1 calc R
C9 C 0.0782(19) 0.7597(10) 0.4127(6) 0.141(6) Uani 1 1 d .
H9A H 0.0752 0.8029 0.3843 0.211 Uiso 1 1 calc R
H9B H 0.1834 0.7545 0.4252 0.211 Uiso 1 1 calc R
H9C H 0.0119 0.7824 0.4398 0.211 Uiso 1 1 calc R
C10 C 0.0234(15) 0.5917(11) 0.4415(5) 0.116(5) Uani 1 1 d .
H10A H -0.0447 0.6142 0.4682 0.175 Uiso 1 1 calc R
H10B H 0.1278 0.5867 0.4547 0.175 Uiso 1 1 calc R
H10C H -0.0114 0.5309 0.4300 0.175 Uiso 1 1 calc R
C11 C -0.1510(12) 0.8619(8) 0.1389(5) 0.081(3) Uani 1 1 d .
C12 C -0.1288(12) 0.8247(8) 0.0898(5) 0.085(3) Uani 1 1 d .
C13 C -0.2654(15) 0.8037(10) 0.0639(5) 0.104(4) Uani 1 1 d .
H13A H -0.2582 0.7761 0.0315 0.125 Uiso 1 1 calc R
C14 C -0.4139(15) 0.8219(10) 0.0840(7) 0.111(4) Uani 1 1 d .
H14A H -0.5021 0.8058 0.0650 0.133 Uiso 1 1 calc R
C15 C -0.4308(12) 0.8632(9) 0.1312(5) 0.092(3) Uani 1 1 d .
H15A H -0.5294 0.8752 0.1448 0.110 Uiso 1 1 calc R
C16 C -0.2957(12) 0.8870(9) 0.1587(5) 0.084(3) Uani 1 1 d .
C17 C 0.0341(13) 0.8046(9) 0.0656(5) 0.092(3) Uani 1 1 d .
C18 C 0.1261(15) 0.7358(10) 0.0961(6) 0.116(4) Uani 1 1 d .
H18A H 0.0732 0.6761 0.0964 0.173 Uiso 1 1 calc R
H18B H 0.1371 0.7585 0.1307 0.173 Uiso 1 1 calc R
H18C H 0.2276 0.7284 0.0809 0.173 Uiso 1 1 calc R
C19 C 0.0258(17) 0.7732(12) 0.0098(6) 0.133(5) Uani 1 1 d .
H19A H -0.0245 0.7128 0.0078 0.199 Uiso 1 1 calc R
H19B H 0.1295 0.7685 -0.0040 0.199 Uiso 1 1 calc R
H19C H -0.0329 0.8184 -0.0098 0.199 Uiso 1 1 calc R
C20 C 0.1217(15) 0.9030(10) 0.0646(6) 0.122(5) Uani 1 1 d .
H20A H 0.2238 0.8950 0.0499 0.183 Uiso 1 1 calc R
H20B H 0.1314 0.9266 0.0991 0.183 Uiso 1 1 calc R
H20C H 0.0631 0.9470 0.0442 0.183 Uiso 1 1 calc R
C21 C -0.0849(12) 1.0068(8) 0.2953(5) 0.080(3) Uani 1 1 d .
C22 C -0.0704(14) 1.0939(10) 0.3189(5) 0.104(4) Uani 1 1 d .
H22A H -0.1542 1.1227 0.3354 0.125 Uiso 1 1 calc R
C23 C 0.0762(15) 1.1361(11) 0.3167(6) 0.111(4) Uani 1 1 d .
H23A H 0.0925 1.1946 0.3319 0.134 Uiso 1 1 calc R
C24 C 0.1983(14) 1.0903(9) 0.2917(5) 0.101(4) Uani 1 1 d .
H24A H 0.2971 1.1175 0.2910 0.121 Uiso 1 1 calc R
C25 C 0.1732(12) 1.0071(7) 0.2688(5) 0.081(3) Uani 1 1 d .
H25A H 0.2544 0.9795 0.2504 0.097 Uiso 1 1 calc R
C26 C -0.3628(11) 0.8074(8) 0.2660(5) 0.086(3) Uani 1 1 d .
H26A H -0.3752 0.7691 0.2354 0.103 Uiso 1 1 calc R
H26B H -0.4633 0.8362 0.2732 0.103 Uiso 1 1 calc R
C27 C -0.3053(11) 0.9387(9) 0.2083(5) 0.090(3) Uani 1 1 d .
H27A H -0.4130 0.9572 0.2140 0.108 Uiso 1 1 calc R
H27B H -0.2436 0.9958 0.2056 0.108 Uiso 1 1 calc R
C28 C -0.2362(13) 0.9519(9) 0.2978(5) 0.097(4) Uani 1 1 d .
H28A H -0.2409 0.9177 0.3301 0.116 Uiso 1 1 calc R
H28B H -0.3234 0.9955 0.2969 0.116 Uiso 1 1 calc R

loop_
_atom_site_aniso_label
_atom_site_aniso_U_11
_atom_site_aniso_U_22
_atom_site_aniso_U_33
_atom_site_aniso_U_23
_atom_site_aniso_U_13
_atom_site_aniso_U_12
Mo1 0.0504(5) 0.0785(7) 0.0961(8) 0.0013(6) -0.0012(4) -0.0009(4)
N1 0.064(5) 0.083(6) 0.093(7) -0.005(5) 0.000(4) -0.001(4)
N2 0.055(4) 0.090(6) 0.075(6) 0.004(5) -0.001(4) -0.003(4)
O1 0.058(4) 0.078(4) 0.082(5) 0.010(4) 0.001(3) -0.012(3)
O2 0.054(4) 0.085(5) 0.103(6) 0.007(4) -0.005(3) -0.005(3)
O3 0.067(4) 0.081(5) 0.114(6) -0.007(4) -0.004(4) -0.017(4)
O4 0.056(4) 0.102(5) 0.093(5) 0.003(4) -0.006(3) 0.020(4)
C1 0.052(5) 0.082(7) 0.091(8) 0.005(6) 0.003(5) 0.006(5)
C2 0.056(6) 0.077(7) 0.094(8) -0.009(6) 0.002(5) 0.006(5)
C3 0.057(6) 0.129(11) 0.119(11) 0.001(9) 0.002(6) 0.006(7)
C4 0.083(8) 0.123(11) 0.122(11) 0.030(9) 0.019(7) -0.029(7)
C5 0.065(7) 0.102(9) 0.106(9) 0.008(7) 0.010(6) 0.004(6)
C6 0.057(6) 0.080(7) 0.094(8) -0.006(6) 0.000(5) -0.007(5)
C7 0.073(7) 0.080(8) 0.103(9) -0.004(6) -0.013(6) 0.002(5)
C8 0.073(7) 0.132(12) 0.150(13) 0.051(10) 0.006(8) 0.006(7)
C9 0.159(14) 0.113(11) 0.150(14) -0.007(10) -0.079(12) -0.017(10)
C10 0.110(10) 0.141(12) 0.098(10) 0.027(9) -0.017(7) 0.013(9)
C11 0.065(6) 0.084(8) 0.093(9) 0.005(6) -0.011(6) -0.005(5)
C12 0.074(7) 0.091(8) 0.088(8) 0.005(7) -0.009(6) -0.009(6)
C13 0.091(9) 0.124(11) 0.097(9) 0.000(8) -0.012(7) -0.006(8)
C14 0.080(8) 0.126(11) 0.128(13) 0.015(10) -0.025(8) -0.004(8)
C15 0.064(7) 0.114(10) 0.098(10) 0.019(8) -0.009(6) -0.001(6)
C16 0.062(6) 0.101(8) 0.090(8) 0.008(7) -0.002(6) -0.004(6)
C17 0.081(7) 0.104(9) 0.091(9) -0.003(7) 0.003(6) -0.007(7)
C18 0.096(9) 0.115(11) 0.136(12) 0.004(9) 0.006(8) 0.026(8)
C19 0.119(11) 0.168(15) 0.111(12) -0.013(11) 0.025(9) 0.004(10)
C20 0.106(10) 0.122(12) 0.138(13) 0.003(10) 0.018(8) -0.008(9)
C21 0.067(6) 0.073(7) 0.101(9) 0.005(6) -0.001(6) 0.000(6)
C22 0.083(8) 0.126(12) 0.104(10) 0.006(9) -0.003(7) 0.024(8)
C23 0.084(9) 0.102(10) 0.148(13) -0.013(9) -0.022(8) -0.009(8)
C24 0.079(8) 0.088(9) 0.137(12) -0.003(8) -0.022(7) 0.002(7)
C25 0.066(6) 0.062(6) 0.113(9) -0.002(6) 0.003(6) -0.009(5)
C26 0.051(5) 0.089(8) 0.117(9) 0.013(7) -0.008(5) -0.016(5)
C27 0.057(6) 0.095(8) 0.117(10) 0.018(8) -0.005(6) 0.005(5)
C28 0.072(7) 0.122(10) 0.097(9) -0.002(8) 0.008(6) 0.016(7)

loop_
_atom_type_symbol
_atom_type_description
_atom_type_scat_dispersion_real
_atom_type_scat_dispersion_imag
_atom_type_scat_source
C C 0.0033 0.0016 'International Tables Vol C Tables 4.2.6.8 and 6.1.1.4'
H H 0.0000 0.0000 'International Tables Vol C Tables 4.2.6.8 and 6.1.1.4'
N N 0.0061 0.0033 'International Tables Vol C Tables 4.2.6.8 and 6.1.1.4'
O O 0.0106 0.0060 'International Tables Vol C Tables 4.2.6.8 and 6.1.1.4'
Mo Mo -1.6832 0.6857 'International Tables Vol C Tables 4.2.6.8 and 6.1.1.4'

loop_
_geom_angle_atom_site_label_1
_geom_angle_atom_site_label_2
_geom_angle_atom_site_label_3
_geom_angle
O3 Mo1 O4 108.2(4)
O3 Mo1 O1 95.2(3)
O4 Mo1 O1 100.5(3)
O3 Mo1 O2 95.1(3)
O4 Mo1 O2 97.3(3)
O1 Mo1 O2 155.5(3)
O3 Mo1 N1 166.2(3)
O4 Mo1 N1 85.6(3)
O1 Mo1 N1 80.9(3)
O2 Mo1 N1 83.8(3)
O3 Mo1 N2 96.0(3)
O4 Mo1 N2 155.7(3)
O1 Mo1 N2 74.5(3)
O2 Mo1 N2 82.3(3)
N1 Mo1 N2 70.2(3)
C25 N1 C21 117.3(10)
C25 N1 Mo1 123.0(7)
C21 N1 Mo1 119.7(7)
C26 N2 C28 111.4(9)
C26 N2 C27 109.8(8)
C28 N2 C27 107.1(9)
C26 N2 Mo1 107.3(6)
C28 N2 Mo1 110.6(6)
C27 N2 Mo1 110.7(6)
C1 O1 Mo1 128.8(6)
C11 O2 Mo1 120.2(6)
O1 C1 C2 119.5(10)
O1 C1 C6 119.4(8)
C2 C1 C6 121.1(10)
C3 C2 C1 118.4(11)
C3 C2 C26 117.8(9)
C1 C2 C26 123.8(9)
C2 C3 C4 121.6(10)
C5 C4 C3 118.7(11)
C4 C5 C6 123.0(12)
C5 C6 C1 116.6(10)
C5 C6 C7 122.1(11)
C1 C6 C7 121.3(9)
C6 C7 C9 110.0(10)
C6 C7 C8 109.0(10)
C9 C7 C8 109.6(11)
C6 C7 C10 111.4(10)
C9 C7 C10 110.0(11)
C8 C7 C10 106.8(10)
O2 C11 C16 114.6(11)
O2 C11 C12 121.4(10)
C16 C11 C12 123.9(10)
C13 C12 C11 114.4(11)
C13 C12 C17 121.4(12)
C11 C12 C17 124.2(10)
C12 C13 C14 123.1(14)
C15 C14 C13 120.7(12)
C14 C15 C16 118.2(12)
C11 C16 C15 119.1(12)
C11 C16 C27 119.9(10)
C15 C16 C27 121.0(11)
C18 C17 C19 110.0(12)
C18 C17 C12 112.3(11)
C19 C17 C12 113.5(10)
C18 C17 C20 109.6(11)
C19 C17 C20 105.4(12)
C12 C17 C20 105.7(10)
N1 C21 C22 123.7(10)
N1 C21 C28 115.1(10)
C22 C21 C28 121.1(11)
C21 C22 C23 116.4(12)
C22 C23 C24 119.8(13)
C25 C24 C23 119.9(12)
C24 C25 N1 122.7(11)
N2 C26 C2 116.9(8)
C16 C27 N2 114.6(10)
N2 C28 C21 111.5(9)

loop_
_geom_bond_atom_site_label_1
_geom_bond_atom_site_label_2
_geom_bond_distance
Mo1 O3 1.693(7)
Mo1 O4 1.694(6)
Mo1 O1 1.956(7)
Mo1 O2 1.974(7)
Mo1 N1 2.337(9)
Mo1 N2 2.384(8)
N1 C25 1.349(12)
N1 C21 1.361(13)
N2 C26 1.483(12)
N2 C28 1.495(14)
N2 C27 1.500(13)
O1 C1 1.386(12)
O2 C11 1.387(12)
C1 C2 1.406(13)
C1 C6 1.409(15)
C2 C3 1.380(16)
C2 C26 1.513(15)
C3 C4 1.380(17)
C4 C5 1.362(15)
C5 C6 1.398(14)
C6 C7 1.514(14)
C7 C9 1.527(17)
C7 C8 1.559(18)
C7 C10 1.573(16)
C11 C16 1.388(15)
C11 C12 1.393(16)
C12 C13 1.382(15)
C12 C17 1.557(16)
C13 C14 1.399(18)
C14 C15 1.368(18)
C15 C16 1.401(15)
C16 C27 1.485(16)
C17 C18 1.484(16)
C17 C19 1.519(18)
C17 C20 1.584(17)
C21 C22 1.386(17)
C21 C28 1.513(15)
C22 C23 1.391(17)
C23 C24 1.391(17)
C24 C25 1.339(15)

loop_
_platon_squeeze_void_nr
_platon_squeeze_void_average_x
_platon_squeeze_void_average_y
_platon_squeeze_void_average_z
_platon_squeeze_void_volume
_platon_squeeze_void_count_electrons
1 -0.020 0.000 0.500 341.1 7.4
2 -0.025 0.500 0.000 341.1 6.4
